data_1524802
loop_
_publ_author_name
'Lazoryak, B.I.'
'Efremov, V.A.'

_publ_section_title
;
 Structural characteristics of K5 Y (Mo O4)4-alpha crystals
;
_journal_name_full Kristallografiya
_journal_page_first 464
_journal_page_last 472
_journal_volume 26
_journal_year 1981
_chemical_formula_sum 'K7.5003 Mo2.0001 O24.0003 Y1.5'
_chemical_name_systematic '(K5 Y (Mo O4)4)1.5'
_space_group_IT_number 160
_symmetry_space_group_name_Hall 'R 3 -2"'
_symmetry_space_group_name_H-M 'R 3 m :H'
_cell_angle_alpha 90
_cell_angle_beta 90
_cell_angle_gamma 120
_cell_formula_units_Z 1
_cell_length_a 6.035
_cell_length_b 6.035
_cell_length_c 20.52
_cell_volume 647.236
_citation_journal_id_ASTM KRISAJ
_cod_data_source_file Lazoryak_KRISAJ_1981_12.cif
_cod_data_source_block K7.5003Mo2.0001O24.0003Y1.5
_cod_original_cell_volume 647.2358
_cod_database_code 1524802

loop_
_symmetry_equiv_pos_as_xyz
x,y,z
-y,x-y,z
-x+y,-x,z
-y,-x,z
x,x-y,z
-x+y,y,z
x+2/3,y+1/3,z+1/3
-y+2/3,x-y+1/3,z+1/3
-x+y+2/3,-x+1/3,z+1/3
-y+2/3,-x+1/3,z+1/3
x+2/3,x-y+1/3,z+1/3
-x+y+2/3,y+1/3,z+1/3
x+1/3,y+2/3,z+2/3
-y+1/3,x-y+2/3,z+2/3
-x+y+1/3,-x+2/3,z+2/3
-y+1/3,-x+2/3,z+2/3
x+1/3,x-y+2/3,z+2/3
-x+y+1/3,y+2/3,z+2/3

loop_
_atom_site_label
_atom_site_type_symbol
_atom_site_fract_x
_atom_site_fract_y
_atom_site_fract_z
_atom_site_occupancy
_atom_site_U_iso_or_equiv
Y1 Y+3 0 0 0 0.5 0.0
O2 O-2 -0.169 0.169 0.4086 1 0.0
O3 O-2 -0.1413 0.1413 0.4436 1 0.0
O1 O-2 -0.0489 0.0489 0.3197 0.6667 0.0
K2 K+1 0.009 -0.009 0.1934 0.6667 0.0
Mo1 Mo+6 -0.0005 0.0005 0.3981 0.6667 0.0
K1 K+1 0 0 0 0.5 0.0
